data_2222902
loop_
_publ_author_name
'Lo, Kong Mun'
'Ng, Seik Weng'

_publ_section_title
;
 Bis[4-(dimethylamino)pyridinium] tetrabromidocuprate(II)
;
_journal_coeditor_code TK2503
_journal_issue 8
_journal_name_full 'Acta Crystallographica Section E'
_journal_page_first m972
_journal_paper_doi 10.1107/S1600536809028128
_journal_volume 65
_journal_year 2009
_chemical_formula_iupac '(C7 H11 N2)2 [Cu1 Br4]'
_chemical_formula_moiety '2(C7 H11 N2 +), Br4 Cu 2-'
_chemical_formula_sum 'C14 H22 Br4 Cu N4'
_chemical_formula_weight 629.54
_chemical_name_systematic
;
Bis[4-(dimethylamino)pyridinium] tetrabromidocuprate(II)
;
_space_group_IT_number 2
_symmetry_cell_setting triclinic
_symmetry_space_group_name_Hall '-P 1'
_symmetry_space_group_name_H-M 'P -1'
_atom_sites_solution_hydrogens geom
_atom_sites_solution_primary direct
_atom_sites_solution_secondary difmap
_audit_creation_method SHELXL-97
_cell_angle_alpha 93.689(2)
_cell_angle_beta 94.814(2)
_cell_angle_gamma 105.073(2)
_cell_formula_units_Z 2
_cell_length_a 8.1768(2)
_cell_length_b 9.2406(3)
_cell_length_c 14.3686(4)
_cell_measurement_reflns_used 2442
_cell_measurement_temperature 233(2)
_cell_measurement_theta_max 27.5
_cell_measurement_theta_min 2.3
_cell_volume 1040.42(5)
_computing_cell_refinement 'SAINT (Bruker, 2008)'
_computing_data_collection 'APEX2 (Bruker, 2008)'
_computing_data_reduction 'SAINT (Bruker, 2008)'
_computing_molecular_graphics 'X-SEED (Barbour, 2001)'
_computing_publication_material 'publCIF (Westrip, 2009)'
_computing_structure_refinement 'SHELXL97 (Sheldrick, 2008)'
_computing_structure_solution 'SHELXS97 (Sheldrick, 2008)'
_diffrn_ambient_temperature 233(2)
_diffrn_measured_fraction_theta_full 0.962
_diffrn_measured_fraction_theta_max 0.962
_diffrn_measurement_device_type 'Bruker SMART APEX'
_diffrn_measurement_method \w
_diffrn_radiation_monochromator graphite
_diffrn_radiation_source 'fine-focus sealed tube'
_diffrn_radiation_type MoK\a
_diffrn_radiation_wavelength 0.71073
_diffrn_reflns_av_R_equivalents 0.042
_diffrn_reflns_av_sigmaI/netI 0.079
_diffrn_reflns_limit_h_max 10
_diffrn_reflns_limit_h_min -10
_diffrn_reflns_limit_k_max 12
_diffrn_reflns_limit_k_min -10
_diffrn_reflns_limit_l_max 18
_diffrn_reflns_limit_l_min -18
_diffrn_reflns_number 7224
_diffrn_reflns_theta_full 27.5
_diffrn_reflns_theta_max 27.5
_diffrn_reflns_theta_min 1.4
_diffrn_standards_decay_% 0
_diffrn_standards_interval_count 0
_diffrn_standards_interval_time 0
_diffrn_standards_number 0
_exptl_absorpt_coefficient_mu 8.734
_exptl_absorpt_correction_T_max 0.746
_exptl_absorpt_correction_T_min 0.321
_exptl_absorpt_correction_type multi-scan
_exptl_absorpt_process_details '(SADABS; Sheldrick, 1996)'
_exptl_crystal_colour Black
_exptl_crystal_density_diffrn 2.010
_exptl_crystal_density_method 'not measured'
_exptl_crystal_description Block
_exptl_crystal_F_000 606
_exptl_crystal_size_max 0.35
_exptl_crystal_size_mid 0.30
_exptl_crystal_size_min 0.10
_refine_diff_density_max 0.84
_refine_diff_density_min -0.82
_refine_ls_extinction_coef 0.0078(8)
_refine_ls_extinction_expression Fc^*^=kFc[1+0.001xFc^2^\l^3^/sin(2\q)]^-1/4^
_refine_ls_extinction_method 'SHELXL97 (Sheldrick, 2008)'
_refine_ls_goodness_of_fit_ref 1.00
_refine_ls_hydrogen_treatment constr
_refine_ls_matrix_type full
_refine_ls_number_parameters 213
_refine_ls_number_reflns 4595
_refine_ls_number_restraints 0
_refine_ls_restrained_S_all 1.00
_refine_ls_R_factor_all 0.070
_refine_ls_R_factor_gt 0.043
_refine_ls_shift/su_max 0.001
_refine_ls_shift/su_mean 0.001
_refine_ls_structure_factor_coef Fsqd
_refine_ls_weighting_details 'calc w=1/[\s^2^(Fo^2^)+(0.0566P)^2^] where P=(Fo^2^+2Fc^2^)/3'
_refine_ls_weighting_scheme calc
_refine_ls_wR_factor_gt 0.110
_refine_ls_wR_factor_ref 0.123
_reflns_number_gt 3168
_reflns_number_total 4595
_reflns_threshold_expression I>2\s(I)
_cod_data_source_file tk2503.cif
_cod_data_source_block I
_cod_depositor_comments
;
The following automatic conversions were performed:
'_symmetry_cell_setting' value 'Triclinic' changed to 'triclinic'
according to '/home/saulius/struct/CIF-dictionaries/cif_core.dic'
dictionary named 'cif_core.dic' version 2.4.1 from
2010-06-29.

'_exptl_absorpt_correction_type' value 'Multi-scan' changed
to 'multi-scan' according to
'/home/saulius/struct/CIF-dictionaries/cif_core.dic' dictionary named
'cif_core.dic' version 2.4.1 from 2010-06-29.

Automatic conversion script
Id: cif_fix_enum 1527 2010-12-29 10:47:43Z saulius 

The following automatic conversions were performed:

'_symmetry_cell_setting' value 'Triclinic' changed to 'triclinic'
according to /home/saulius/struct/CIF-dictionaries/cif_core.dic
dictionary named 'cif_core.dic' version 2.4.1 from
2010-06-29.

'_exptl_absorpt_correction_type' value 'Multi-scan'
changed to 'multi-scan' according to
/home/saulius/struct/CIF-dictionaries/cif_core.dic dictionary named
'cif_core.dic' version 2.4.1 from 2010-06-29.

Automatic conversion script
Id: cif_fix_values 1715 2011-07-08 13:25:40Z adriana 
;
_cod_database_code 2222902
_cod_database_fobs_code 2222902

loop_
_symmetry_equiv_pos_as_xyz
'x, y, z'
'-x, -y, -z'

loop_
_atom_site_type_symbol
_atom_site_label
_atom_site_fract_x
_atom_site_fract_y
_atom_site_fract_z
_atom_site_U_iso_or_equiv
_atom_site_adp_type
_atom_site_calc_flag
_atom_site_refinement_flags
_atom_site_occupancy
_atom_site_disorder_assembly
_atom_site_disorder_group
Br Br1 0.46757(8) 0.23274(7) 0.31534(5) 0.04383(19) Uani d . 1 . .
Br Br2 0.44673(8) 0.69937(7) 0.29470(5) 0.0458(2) Uani d . 1 . .
Br Br3 0.11950(8) 0.35808(7) 0.20247(4) 0.03895(18) Uani d . 1 . .
Br Br4 0.65667(8) 0.48740(7) 0.15029(4) 0.04107(19) Uani d . 1 . .
Cu Cu1 0.41731(9) 0.44301(7) 0.23676(5) 0.0323(2) Uani d . 1 . .
N N1 0.8043(9) 0.5220(8) 0.4011(5) 0.067(2) Uani d . 1 . .
H H1 0.7335 0.4434 0.3685 0.081 Uiso calc R 1 . .
N N2 1.1304(7) 0.8919(6) 0.5502(4) 0.0466(13) Uani d . 1 . .
N N3 0.6251(7) 0.8455(6) 0.1004(4) 0.0478(13) Uani d . 1 . .
H H3 0.5794 0.7776 0.1376 0.057 Uiso calc R 1 . .
N N4 0.8436(7) 1.1604(6) -0.0731(3) 0.0415(12) Uani d . 1 . .
C C1 0.9472(12) 0.5930(9) 0.3673(5) 0.063(2) Uani d . 1 . .
H H1A 0.9709 0.5576 0.3085 0.075 Uiso calc R 1 . .
C C2 1.0582(9) 0.7127(9) 0.4141(5) 0.0521(18) Uani d . 1 . .
H H2 1.1589 0.7596 0.3887 0.062 Uiso calc R 1 . .
C C3 1.0231(7) 0.7695(7) 0.5032(4) 0.0343(13) Uani d . 1 . .
C C4 0.8711(8) 0.6903(8) 0.5360(5) 0.0465(16) Uani d . 1 . .
H H4 0.8409 0.7213 0.5942 0.056 Uiso calc R 1 . .
C C5 0.7692(9) 0.5702(9) 0.4836(5) 0.064(2) Uani d . 1 . .
H H5 0.6683 0.5179 0.5067 0.077 Uiso calc R 1 . .
C C6 1.2928(10) 0.9673(9) 0.5180(6) 0.067(2) Uani d . 1 . .
H H6A 1.2723 1.0101 0.4597 0.100 Uiso calc R 1 . .
H H6B 1.3585 0.8951 0.5080 0.100 Uiso calc R 1 . .
H H6C 1.3556 1.0469 0.5650 0.100 Uiso calc R 1 . .
C C7 1.0967(10) 0.9465(9) 0.6426(5) 0.062(2) Uani d . 1 . .
H H7A 0.9814 0.9571 0.6393 0.093 Uiso calc R 1 . .
H H7B 1.1767 1.0433 0.6623 0.093 Uiso calc R 1 . .
H H7C 1.1095 0.8752 0.6875 0.093 Uiso calc R 1 . .
C C8 0.6803(9) 0.8036(7) 0.0201(5) 0.0472(17) Uani d . 1 . .
H H8 0.6688 0.7008 0.0045 0.057 Uiso calc R 1 . .
C C9 0.7497(8) 0.9012(7) -0.0374(4) 0.0409(15) Uani d . 1 . .
H H9 0.7858 0.8671 -0.0931 0.049 Uiso calc R 1 . .
C C10 0.7710(7) 1.0591(6) -0.0161(4) 0.0328(13) Uani d . 1 . .
C C11 0.7118(7) 1.1009(7) 0.0682(4) 0.0374(14) Uani d . 1 . .
H H11 0.7217 1.2026 0.0863 0.045 Uiso calc R 1 . .
C C12 0.6401(8) 0.9918(8) 0.1234(4) 0.0462(17) Uani d . 1 . .
H H12 0.5999 1.0200 0.1793 0.055 Uiso calc R 1 . .
C C13 0.9027(9) 1.1174(9) -0.1615(5) 0.0558(18) Uani d . 1 . .
H H13A 0.9415 1.0274 -0.1553 0.084 Uiso calc R 1 . .
H H13B 0.9960 1.1986 -0.1764 0.084 Uiso calc R 1 . .
H H13C 0.8099 1.0977 -0.2112 0.084 Uiso calc R 1 . .
C C14 0.8708(10) 1.3216(6) -0.0511(5) 0.059(2) Uani d . 1 . .
H H14A 0.9513 1.3551 0.0044 0.088 Uiso calc R 1 . .
H H14B 0.7635 1.3424 -0.0398 0.088 Uiso calc R 1 . .
H H14C 0.9158 1.3747 -0.1035 0.088 Uiso calc R 1 . .

loop_
_atom_site_aniso_label
_atom_site_aniso_U_11
_atom_site_aniso_U_22
_atom_site_aniso_U_33
_atom_site_aniso_U_12
_atom_site_aniso_U_13
_atom_site_aniso_U_23
Br1 0.0494(4) 0.0387(4) 0.0482(4) 0.0151(3) 0.0101(3) 0.0186(3)
Br2 0.0496(4) 0.0355(3) 0.0513(4) 0.0073(3) 0.0199(3) -0.0051(3)
Br3 0.0337(3) 0.0415(3) 0.0407(3) 0.0089(3) 0.0043(2) 0.0009(3)
Br4 0.0450(4) 0.0397(3) 0.0446(4) 0.0155(3) 0.0205(3) 0.0109(3)
Cu1 0.0331(4) 0.0319(4) 0.0336(4) 0.0095(3) 0.0084(3) 0.0061(3)
N1 0.062(5) 0.074(5) 0.060(4) 0.022(4) -0.024(4) -0.017(4)
N2 0.034(3) 0.058(3) 0.042(3) 0.002(3) 0.004(2) 0.003(3)
N3 0.053(4) 0.045(3) 0.040(3) 0.002(3) 0.003(3) 0.009(3)
N4 0.050(3) 0.035(3) 0.036(3) 0.005(2) 0.005(2) 0.005(2)
C1 0.078(6) 0.075(5) 0.050(4) 0.052(5) 0.000(4) -0.010(4)
C2 0.041(4) 0.077(5) 0.048(4) 0.031(4) 0.014(3) 0.001(4)
C3 0.028(3) 0.046(3) 0.034(3) 0.019(3) 0.005(2) 0.006(3)
C4 0.040(4) 0.060(4) 0.036(3) 0.005(3) 0.010(3) 0.007(3)
C5 0.043(5) 0.083(6) 0.059(5) 0.004(4) -0.005(4) 0.014(5)
C6 0.054(5) 0.063(5) 0.074(5) -0.005(4) 0.001(4) 0.029(4)
C7 0.058(5) 0.068(5) 0.052(4) 0.009(4) -0.003(4) -0.011(4)
C8 0.060(5) 0.030(3) 0.048(4) 0.008(3) -0.003(3) 0.003(3)
C9 0.050(4) 0.041(3) 0.031(3) 0.014(3) 0.000(3) -0.003(3)
C10 0.028(3) 0.036(3) 0.030(3) 0.004(2) -0.007(2) 0.001(3)
C11 0.037(3) 0.037(3) 0.034(3) 0.005(3) 0.000(3) -0.003(3)
C12 0.038(4) 0.069(5) 0.031(3) 0.015(3) 0.002(3) 0.000(3)
C13 0.060(5) 0.070(5) 0.037(4) 0.009(4) 0.016(3) 0.016(4)
C14 0.091(6) 0.022(3) 0.061(5) 0.007(3) 0.000(4) 0.017(3)

loop_
_atom_type_symbol
_atom_type_description
_atom_type_scat_dispersion_real
_atom_type_scat_dispersion_imag
_atom_type_scat_source
C C 0.0033 0.0016 'International Tables Vol C Tables 4.2.6.8 and 6.1.1.4'
H H 0.0000 0.0000 'International Tables Vol C Tables 4.2.6.8 and 6.1.1.4'
N N 0.0061 0.0033 'International Tables Vol C Tables 4.2.6.8 and 6.1.1.4'
Cu Cu 0.3201 1.2651 'International Tables Vol C Tables 4.2.6.8 and 6.1.1.4'
Br Br -0.2901 2.4595 'International Tables Vol C Tables 4.2.6.8 and 6.1.1.4'

loop_
_geom_angle_atom_site_label_1
_geom_angle_atom_site_label_2
_geom_angle_atom_site_label_3
_geom_angle_site_symmetry_1
_geom_angle_site_symmetry_3
_geom_angle
_geom_angle_publ_flag
Br1 Cu1 Br2 . . 131.05(4) ?
Br1 Cu1 Br3 . . 99.47(3) ?
Br1 Cu1 Br4 . . 97.82(3) ?
Br2 Cu1 Br3 . . 100.27(3) ?
Br2 Cu1 Br4 . . 97.76(3) ?
Br3 Cu1 Br4 . . 136.48(4) ?
C5 N1 C1 . . 119.7(7) ?
C5 N1 H1 . . 120.2 ?
C1 N1 H1 . . 120.2 ?
C3 N2 C6 . . 122.6(6) ?
C3 N2 C7 . . 120.4(6) ?
C6 N2 C7 . . 116.7(6) ?
C12 N3 C8 . . 119.5(6) ?
C12 N3 H3 . . 120.2 ?
C8 N3 H3 . . 120.2 ?
C10 N4 C14 . . 122.4(5) ?
C10 N4 C13 . . 122.4(5) ?
C14 N4 C13 . . 115.2(6) ?
C2 C1 N1 . . 122.3(7) ?
C2 C1 H1A . . 118.9 ?
N1 C1 H1A . . 118.9 ?
C1 C2 C3 . . 119.6(7) ?
C1 C2 H2 . . 120.2 ?
C3 C2 H2 . . 120.2 ?
N2 C3 C4 . . 123.4(5) ?
N2 C3 C2 . . 120.7(6) ?
C4 C3 C2 . . 116.0(6) ?
C5 C4 C3 . . 119.5(6) ?
C5 C4 H4 . . 120.2 ?
C3 C4 H4 . . 120.2 ?
N1 C5 C4 . . 122.9(8) ?
N1 C5 H5 . . 118.5 ?
C4 C5 H5 . . 118.5 ?
N2 C6 H6A . . 109.5 ?
N2 C6 H6B . . 109.5 ?
H6A C6 H6B . . 109.5 ?
N2 C6 H6C . . 109.5 ?
H6A C6 H6C . . 109.5 ?
H6B C6 H6C . . 109.5 ?
N2 C7 H7A . . 109.5 ?
N2 C7 H7B . . 109.5 ?
H7A C7 H7B . . 109.5 ?
N2 C7 H7C . . 109.5 ?
H7A C7 H7C . . 109.5 ?
H7B C7 H7C . . 109.5 ?
C9 C8 N3 . . 122.3(6) ?
C9 C8 H8 . . 118.9 ?
N3 C8 H8 . . 118.9 ?
C8 C9 C10 . . 120.8(6) ?
C8 C9 H9 . . 119.6 ?
C10 C9 H9 . . 119.6 ?
N4 C10 C11 . . 122.2(5) ?
N4 C10 C9 . . 121.7(5) ?
C11 C10 C9 . . 116.1(6) ?
C12 C11 C10 . . 119.2(5) ?
C12 C11 H11 . . 120.4 ?
C10 C11 H11 . . 120.4 ?
N3 C12 C11 . . 122.1(6) ?
N3 C12 H12 . . 118.9 ?
C11 C12 H12 . . 118.9 ?
N4 C13 H13A . . 109.5 ?
N4 C13 H13B . . 109.5 ?
H13A C13 H13B . . 109.5 ?
N4 C13 H13C . . 109.5 ?
H13A C13 H13C . . 109.5 ?
H13B C13 H13C . . 109.5 ?
N4 C14 H14A . . 109.5 ?
N4 C14 H14B . . 109.5 ?
H14A C14 H14B . . 109.5 ?
N4 C14 H14C . . 109.5 ?
H14A C14 H14C . . 109.5 ?
H14B C14 H14C . . 109.5 ?

loop_
_geom_bond_atom_site_label_1
_geom_bond_atom_site_label_2
_geom_bond_site_symmetry_2
_geom_bond_distance
_geom_bond_publ_flag
Br1 Cu1 . 2.4164(9) ?
Br2 Cu1 . 2.4039(9) ?
Br3 Cu1 . 2.3544(9) ?
Br4 Cu1 . 2.3662(9) ?
N1 C5 . 1.320(10) ?
N1 C1 . 1.330(11) ?
N1 H1 . 0.8800 ?
N2 C3 . 1.339(7) ?
N2 C6 . 1.458(9) ?
N2 C7 . 1.463(8) ?
N3 C12 . 1.342(8) ?
N3 C8 . 1.343(9) ?
N3 H3 . 0.8800 ?
N4 C10 . 1.338(7) ?
N4 C14 . 1.457(7) ?
N4 C13 . 1.464(8) ?
C1 C2 . 1.334(10) ?
C1 H1A . 0.9400 ?
C2 C3 . 1.431(8) ?
C2 H2 . 0.9400 ?
C3 C4 . 1.404(8) ?
C4 C5 . 1.341(9) ?
C4 H4 . 0.9400 ?
C5 H5 . 0.9400 ?
C6 H6A . 0.9700 ?
C6 H6B . 0.9700 ?
C6 H6C . 0.9700 ?
C7 H7A . 0.9700 ?
C7 H7B . 0.9700 ?
C7 H7C . 0.9700 ?
C8 C9 . 1.314(9) ?
C8 H8 . 0.9400 ?
C9 C10 . 1.433(8) ?
C9 H9 . 0.9400 ?
C10 C11 . 1.410(8) ?
C11 C12 . 1.364(9) ?
C11 H11 . 0.9400 ?
C12 H12 . 0.9400 ?
C13 H13A . 0.9700 ?
C13 H13B . 0.9700 ?
C13 H13C . 0.9700 ?
C14 H14A . 0.9700 ?
C14 H14B . 0.9700 ?
C14 H14C . 0.9700 ?

loop_
_geom_hbond_atom_site_label_D
_geom_hbond_atom_site_label_H
_geom_hbond_atom_site_label_A
_geom_hbond_site_symmetry_A
_geom_hbond_distance_DH
_geom_hbond_distance_HA
_geom_hbond_distance_DA
_geom_hbond_angle_DHA
_geom_hbond_publ_flag
N1 H1 Br1 . 0.88 2.54 3.380(7) 162 yes
N3 H3 Br2 . 0.88 2.65 3.449(6) 152 yes

loop_
_geom_torsion_atom_site_label_1
_geom_torsion_atom_site_label_2
_geom_torsion_atom_site_label_3
_geom_torsion_atom_site_label_4
_geom_torsion_site_symmetry_1
_geom_torsion_site_symmetry_2
_geom_torsion_site_symmetry_3
_geom_torsion_site_symmetry_4
_geom_torsion
_geom_torsion_publ_flag
C5 N1 C1 C2 . . . . -0.1(12) ?
N1 C1 C2 C3 . . . . -0.9(11) ?
C6 N2 C3 C4 . . . . 176.1(7) ?
C7 N2 C3 C4 . . . . 2.7(9) ?
C6 N2 C3 C2 . . . . -4.6(9) ?
C7 N2 C3 C2 . . . . -178.0(6) ?
C1 C2 C3 N2 . . . . -178.2(6) ?
C1 C2 C3 C4 . . . . 1.2(9) ?
N2 C3 C4 C5 . . . . 178.9(6) ?
C2 C3 C4 C5 . . . . -0.5(9) ?
C1 N1 C5 C4 . . . . 0.8(12) ?
C3 C4 C5 N1 . . . . -0.4(11) ?
C12 N3 C8 C9 . . . . 0.2(10) ?
N3 C8 C9 C10 . . . . 0.5(10) ?
C14 N4 C10 C11 . . . . 1.6(9) ?
C13 N4 C10 C11 . . . . -179.0(5) ?
C14 N4 C10 C9 . . . . -178.1(6) ?
C13 N4 C10 C9 . . . . 1.3(8) ?
C8 C9 C10 N4 . . . . 179.0(6) ?
C8 C9 C10 C11 . . . . -0.7(8) ?
N4 C10 C11 C12 . . . . -179.6(5) ?
C9 C10 C11 C12 . . . . 0.2(8) ?
C8 N3 C12 C11 . . . . -0.8(9) ?
C10 C11 C12 N3 . . . . 0.6(9) ?
